data_2019503
loop_
_publ_author_name
'Mossou, Estelle'
'Teixeira, Susana C. M.'
'Mitchell, Edward P.'
'Mason, Sax A.'
'Adler-Abramovich, Lihi'
'Gazit, Ehud'
'Forsyth, V. Trevor'

_publ_section_title
;
 The self-assembling zwitterionic form of <small>L</small>-phenylalanine
 at neutral pH
;
_journal_coeditor_code SK3518
_journal_issue 3
_journal_name_full 'Acta Crystallographica Section C'
_journal_page_first 326
_journal_page_last 331
_journal_paper_doi 10.1107/S2053229614002563
_journal_volume 70
_journal_year 2014
_chemical_formula_moiety 'C9 H11 N O2'
_chemical_formula_sum 'C9 H11 N O2'
_chemical_formula_weight 165.19
_chemical_name_common L-phenylalanine
_chemical_name_systematic ?
_space_group_crystal_system monoclinic
_space_group_IT_number 4
_space_group_name_Hall 'P 2yb'
_space_group_name_H-M_alt 'P 1 21 1'
_symmetry_space_group_name_Hall 'P 2yb'
_symmetry_space_group_name_H-M 'P 1 21 1'
_atom_sites_solution_hydrogens geom
_audit_creation_method SHELXL-2013
_cell_angle_alpha 90
_cell_angle_beta 90.120(4)
_cell_angle_gamma 90
_cell_formula_units_Z 8
_cell_length_a 6.0010(5)
_cell_length_b 30.8020(17)
_cell_length_c 8.7980(4)
_cell_measurement_reflns_used 841
_cell_measurement_temperature 100(2)
_cell_measurement_theta_max 20
_cell_measurement_theta_min 1
_cell_volume 1626.24(18)
_computing_cell_refinement 'XDS (Kabsch, 1993)'
_computing_data_collection 'MxCuBE (Gabadinho <i>et al.</i>, 2010)'
_computing_data_reduction 'XDS (Kabsch, 1993)'
_computing_molecular_graphics 'PLATON (Spek, 2003, 2009)'
_computing_publication_material 'publCIF (Westrip, 2010)'
_computing_structure_refinement 'SHELXL-2013 (Sheldrick, 2008)'
_computing_structure_solution 'SHELXS97 (Sheldrick, 2008)'
_diffrn_ambient_temperature 100(2)
_diffrn_measured_fraction_theta_full 0.990
_diffrn_measured_fraction_theta_max 0.855
_diffrn_measurement_device_type 'MD2M mini'
_diffrn_measurement_method 'profile from \q /2\q scans'
_diffrn_radiation_type synchrotron
_diffrn_radiation_wavelength 0.61995
_diffrn_reflns_av_R_equivalents 0.0642
_diffrn_reflns_limit_h_max 9
_diffrn_reflns_limit_h_min -9
_diffrn_reflns_limit_k_max 47
_diffrn_reflns_limit_k_min -47
_diffrn_reflns_limit_l_max 12
_diffrn_reflns_limit_l_min -13
_diffrn_reflns_number 45788
_diffrn_reflns_theta_full 27.7
_diffrn_reflns_theta_max 30.540
_diffrn_reflns_theta_min 2.019
_exptl_absorpt_coefficient_mu 0.096
_exptl_absorpt_correction_type none
_exptl_crystal_colour colourless
_exptl_crystal_density_diffrn 1.349
_exptl_crystal_density_method 'not measured'
_exptl_crystal_description polygon
_exptl_crystal_F_000 704
_exptl_crystal_size_max 0.200
_exptl_crystal_size_mid 0.100
_exptl_crystal_size_min 0.070
_refine_diff_density_max 0.913
_refine_diff_density_min -0.751
_refine_ls_abs_structure_details
;
Flack x determined using 4805 quotients [(I+)-(I-)]/[(I+)+(I-)]
(Parsons and Flack (2004), Acta Cryst. A60, s61).
;
_refine_ls_abs_structure_Flack 0.0(4)
_refine_ls_extinction_method none
_refine_ls_goodness_of_fit_ref 1.149
_refine_ls_hydrogen_treatment constr
_refine_ls_matrix_type full
_refine_ls_number_parameters 389
_refine_ls_number_reflns 12740
_refine_ls_number_restraints 1
_refine_ls_restrained_S_all 1.149
_refine_ls_R_factor_all 0.0776
_refine_ls_R_factor_gt 0.0641
_refine_ls_shift/su_max 0.000
_refine_ls_shift/su_mean 0.000
_refine_ls_structure_factor_coef Fsqd
_refine_ls_weighting_details 'w=1/[\s^2^(Fo^2^)+(0.0808P)^2^+1.0335P] where P=(Fo^2^+2Fc^2^)/3'
_refine_ls_weighting_scheme calc
_refine_ls_wR_factor_gt 0.1640
_refine_ls_wR_factor_ref 0.1696
_reflns_number_gt 10932
_reflns_number_total 12740
_reflns_threshold_expression I>2\s(I)
_cod_data_source_file sk3518sup1.cif
_cod_data_source_block I
_cod_original_cell_volume 1626.24(17)
_cod_database_code 2019503
_cod_database_fobs_code 2019503
_shelx_space_group_comment
;
The symmetry employed for this shelxl refinement is uniquely defined
by the following loop, which should always be used as a source of
symmetry information in preference to the above space-group names.
They are only intended as comments.
;
_shelx_estimated_absorpt_t_min 0.981
_shelx_estimated_absorpt_t_max 0.993
_shelxl_version_number .2013

loop_
_space_group_symop_operation_xyz
'x, y, z'
'-x, y+1/2, -z'

loop_
_atom_site_type_symbol
_atom_site_label
_atom_site_fract_x
_atom_site_fract_y
_atom_site_fract_z
_atom_site_U_iso_or_equiv
_atom_site_adp_type
_atom_site_calc_flag
_atom_site_occupancy
O O2A 0.5490(3) 0.02363(6) 0.7803(2) 0.0063(3) Uani d 1
O O1A 0.2463(3) 0.01989(7) 0.9286(2) 0.0081(3) Uani d 1
C C1A 0.4529(4) 0.01845(7) 0.9055(3) 0.0034(4) Uiso d 1
N N1A 0.5090(3) 0.03736(6) 1.1741(2) 0.0049(3) Uiso d 1
H H11A 0.5181 0.0658 1.1463 0.007 Uiso calc 1
H H12A 0.5929 0.0329 1.2590 0.007 Uiso calc 1
H H13A 0.3645 0.0305 1.1939 0.007 Uiso calc 1
C C2A 0.5939(4) 0.00934(7) 1.0478(3) 0.0038(4) Uiso d 1
H H21A 0.7538 0.0163 1.0271 0.005 Uiso calc 1
C C3A 0.5733(4) -0.03755(8) 1.1029(3) 0.0083(4) Uani d 1
H H31A 0.6520 -0.0401 1.2015 0.010 Uiso calc 1
H H32A 0.4138 -0.0438 1.1214 0.010 Uiso calc 1
C C4A 0.6634(4) -0.07162(8) 0.9970(3) 0.0077(4) Uani d 1
C C5A 0.5310(5) -0.08962(9) 0.8829(3) 0.0135(5) Uani d 1
H H51A 0.3845 -0.0788 0.8668 0.016 Uiso calc 1
C C6A 0.6109(7) -0.12319(10) 0.7923(4) 0.0215(7) Uani d 1
H H61A 0.5191 -0.1350 0.7144 0.026 Uiso calc 1
C C7A 0.8230(7) -0.13945(10) 0.8148(4) 0.0232(7) Uani d 1
H H71A 0.8761 -0.1629 0.7547 0.028 Uiso calc 1
C C8A 0.9577(6) -0.12114(11) 0.9263(5) 0.0219(7) Uani d 1
H H81A 1.1042 -0.1319 0.9421 0.026 Uiso calc 1
C C9A 0.8794(5) -0.08719(9) 1.0148(4) 0.0138(5) Uani d 1
H H91A 0.9746 -0.0744 1.0885 0.017 Uiso calc 1
O O2B 0.5510(3) 0.11439(6) 0.9990(2) 0.0069(3) Uani d 1
O O1B 0.2387(3) 0.11734(7) 0.8591(2) 0.0088(3) Uani d 1
N N1B 0.5026(3) 0.10167(7) 0.6082(2) 0.0043(3) Uani d 1
H H11B 0.5811 0.1075 0.5222 0.006 Uiso calc 1
H H12B 0.3548 0.1058 0.5901 0.006 Uiso calc 1
H H13B 0.5265 0.0736 0.6366 0.006 Uiso calc 1
C C2B 0.5773(4) 0.13141(8) 0.7326(3) 0.0038(4) Uani d 1
H H21B 0.7402 0.1273 0.7519 0.005 Uiso calc 1
C C3B 0.5340(4) 0.17805(8) 0.6786(3) 0.0072(4) Uani d 1
H H31B 0.6239 0.1835 0.5863 0.009 Uiso calc 1
H H32B 0.3750 0.1808 0.6498 0.009 Uiso calc 1
C C4B 0.5883(4) 0.21249(8) 0.7953(3) 0.0065(4) Uani d 1
C C1B 0.4455(4) 0.12022(8) 0.8765(3) 0.0040(4) Uani d 1
C C5B 0.4241(4) 0.24153(9) 0.8420(3) 0.0103(5) Uani d 1
H H51B 0.2777 0.2388 0.8018 0.012 Uiso calc 1
C C9B 0.8012(5) 0.21697(9) 0.8562(3) 0.0108(5) Uani d 1
H H91B 0.9159 0.1976 0.8259 0.013 Uiso calc 1
C C7B 0.6817(5) 0.27839(9) 1.0067(3) 0.0127(5) Uani d 1
H H71B 0.7137 0.3005 1.0788 0.015 Uiso calc 1
C C8B 0.8480(5) 0.24964(9) 0.9611(3) 0.0120(5) Uani d 1
H H81B 0.9941 0.2523 1.0019 0.014 Uiso calc 1
C C6B 0.4693(5) 0.27442(10) 0.9461(4) 0.0150(5) Uani d 1
H H61B 0.3552 0.2941 0.9754 0.018 Uiso calc 1
O O1C 0.7424(3) 0.01836(6) 0.4276(2) 0.0087(3) Uiso d 1
O O2C 1.0545(3) 0.02108(6) 0.2877(2) 0.0068(3) Uani d 1
N N1C 1.0008(3) 0.03647(7) 0.6786(2) 0.0047(3) Uani d 1
H H11C 1.0162 0.0646 0.6484 0.007 Uiso calc 1
H H12C 1.0814 0.0320 0.7648 0.007 Uiso calc 1
H H13C 0.8545 0.0308 0.6971 0.007 Uiso calc 1
C C2C 1.0835(4) 0.00685(7) 0.5555(3) 0.0032(4) Uiso d 1
H H21C 1.2452 0.0125 0.5368 0.004 Uiso calc 1
C C4C 1.1204(4) -0.07435(8) 0.5024(3) 0.0070(4) Uani d 1
C C9C 1.3395(4) -0.07789(9) 0.4487(3) 0.0114(5) Uani d 1
H H91C 1.4494 -0.0577 0.4807 0.014 Uiso calc 1
C C3C 1.0525(4) -0.03957(8) 0.6140(3) 0.0074(4) Uani d 1
H H31C 1.1411 -0.0432 0.7083 0.014(10) Uiso calc 1
H H32C 0.8938 -0.0438 0.6406 0.017 Uiso calc 1
C C5C 0.9634(5) -0.10435(9) 0.4522(4) 0.0125(5) Uani d 1
H H51C 0.8140 -0.1021 0.4869 0.015 Uiso calc 1
C C6C 1.0202(5) -0.13751(10) 0.3527(4) 0.0169(6) Uani d 1
H H61C 0.9102 -0.1576 0.3197 0.020 Uiso calc 1
C C8C 1.3957(5) -0.11105(10) 0.3487(4) 0.0148(5) Uani d 1
H H81C 1.5442 -0.1131 0.3121 0.018 Uiso calc 1
C C1C 0.9501(4) 0.01616(7) 0.4101(3) 0.0036(4) Uiso d 1
C C7C 1.2387(5) -0.14121(9) 0.3013(4) 0.0157(5) Uani d 1
H H71C 1.2797 -0.1641 0.2346 0.019 Uiso calc 1
O O1D 0.7469(3) 0.11726(7) 0.3557(2) 0.0082(3) Uani d 1
O O2D 1.0503(3) 0.11366(6) 0.5056(2) 0.0062(3) Uani d 1
C C3D 1.0828(4) 0.17255(8) 0.1799(3) 0.0075(4) Uani d 1
H H31D 1.1711 0.1749 0.0853 0.009 Uiso calc 1
H H32D 0.9258 0.1790 0.1538 0.009 Uiso calc 1
C C2D 1.0964(4) 0.12565(7) 0.2371(3) 0.0040(4) Uiso d 1
H H21D 1.2550 0.1179 0.2593 0.005 Uiso calc 1
N N1D 1.0083(3) 0.09752(6) 0.1121(3) 0.0043(3) Uiso d 1
H H11D 1.0965 0.1003 0.0287 0.006 Uiso calc 1
H H12D 0.8669 0.1058 0.0885 0.006 Uiso calc 1
H H13D 1.0077 0.0693 0.1432 0.006 Uiso calc 1
C C4D 1.1644(4) 0.20645(8) 0.2902(3) 0.0065(4) Uani d 1
C C5D 1.0215(5) 0.22383(9) 0.3992(3) 0.0115(5) Uani d 1
H H51D 0.8748 0.2126 0.4084 0.014 Uiso calc 1
C C9D 1.3814(4) 0.22282(9) 0.2807(4) 0.0115(5) Uani d 1
H H91D 1.4830 0.2108 0.2095 0.014 Uiso calc 1
C C8D 1.4493(5) 0.25671(10) 0.3754(4) 0.0147(5) Uani d 1
H H81D 1.5964 0.2679 0.3673 0.018 Uiso calc 1
C C6D 1.0893(5) 0.25721(10) 0.4944(4) 0.0157(5) Uani d 1
H H61D 0.9902 0.2685 0.5686 0.019 Uiso calc 1
C C1D 0.9534(4) 0.11820(7) 0.3788(3) 0.0036(4) Uiso d 1
C C7D 1.3045(5) 0.27409(9) 0.4805(4) 0.0148(5) Uani d 1
H H71D 1.3509 0.2975 0.5434 0.018 Uiso calc 1

loop_
_atom_site_aniso_label
_atom_site_aniso_U_11
_atom_site_aniso_U_22
_atom_site_aniso_U_33
_atom_site_aniso_U_12
_atom_site_aniso_U_13
_atom_site_aniso_U_23
O2A 0.0057(7) 0.0107(8) 0.0026(8) 0.0018(6) 0.0002(6) 0.0016(6)
O1A 0.0020(7) 0.0187(9) 0.0035(8) -0.0010(6) -0.0015(6) 0.0018(7)
C3A 0.0111(10) 0.0099(10) 0.0041(11) 0.0028(8) 0.0001(8) 0.0020(8)
C4A 0.0094(10) 0.0067(9) 0.0068(12) 0.0008(8) -0.0004(8) 0.0024(8)
C5A 0.0174(12) 0.0118(11) 0.0112(13) 0.0000(9) -0.0082(10) 0.0018(9)
C6A 0.0405(19) 0.0116(12) 0.0124(15) -0.0031(12) -0.0041(13) -0.0009(10)
C7A 0.040(2) 0.0094(12) 0.0206(18) 0.0034(12) 0.0120(14) -0.0010(11)
C8A 0.0177(14) 0.0130(12) 0.035(2) 0.0065(11) 0.0084(13) 0.0013(12)
C9A 0.0094(11) 0.0111(11) 0.0210(15) 0.0030(9) -0.0036(10) 0.0005(10)
O2B 0.0061(7) 0.0119(8) 0.0028(8) -0.0003(6) -0.0023(6) 0.0014(6)
O1B 0.0032(7) 0.0203(9) 0.0028(9) 0.0004(6) 0.0007(6) 0.0031(7)
N1B 0.0022(7) 0.0085(9) 0.0023(9) 0.0002(6) 0.0008(6) -0.0003(6)
C2B 0.0016(8) 0.0086(9) 0.0010(10) 0.0002(7) 0.0003(7) -0.0003(7)
C3B 0.0107(10) 0.0082(10) 0.0027(11) -0.0002(8) 0.0002(8) 0.0027(7)
C4B 0.0074(9) 0.0075(9) 0.0045(11) -0.0018(8) -0.0005(8) 0.0019(7)
C1B 0.0033(8) 0.0083(9) 0.0005(10) 0.0007(7) 0.0006(7) 0.0005(7)
C5B 0.0070(10) 0.0117(11) 0.0123(13) 0.0002(8) 0.0006(8) -0.0005(9)
C9B 0.0086(10) 0.0102(11) 0.0134(13) -0.0006(8) -0.0015(9) 0.0021(9)
C7B 0.0175(13) 0.0089(10) 0.0117(13) -0.0069(9) 0.0022(10) 0.0006(9)
C8B 0.0113(11) 0.0131(11) 0.0115(13) -0.0051(9) -0.0040(9) 0.0037(9)
C6B 0.0162(12) 0.0117(11) 0.0171(15) -0.0004(10) 0.0048(10) -0.0036(10)
O2C 0.0074(7) 0.0114(8) 0.0018(8) 0.0014(6) 0.0004(6) 0.0023(6)
N1C 0.0028(8) 0.0089(9) 0.0025(9) 0.0000(6) -0.0020(6) -0.0001(7)
C4C 0.0096(10) 0.0068(10) 0.0045(11) 0.0016(8) 0.0008(8) 0.0016(7)
C9C 0.0086(10) 0.0122(11) 0.0133(13) 0.0005(8) 0.0004(9) -0.0001(9)
C3C 0.0101(10) 0.0087(10) 0.0033(11) 0.0015(8) -0.0002(8) 0.0020(8)
C5C 0.0108(11) 0.0134(11) 0.0132(14) -0.0007(9) 0.0029(9) -0.0008(9)
C6C 0.0198(13) 0.0136(12) 0.0173(16) -0.0036(10) 0.0016(11) -0.0042(10)
C8C 0.0126(12) 0.0148(12) 0.0170(15) 0.0057(9) 0.0050(10) 0.0007(10)
C7C 0.0213(14) 0.0108(11) 0.0150(15) 0.0031(10) 0.0017(11) -0.0027(10)
O1D 0.0030(7) 0.0203(9) 0.0015(8) 0.0026(6) 0.0009(6) 0.0023(6)
O2D 0.0061(7) 0.0103(8) 0.0022(8) 0.0003(6) -0.0017(6) 0.0012(6)
C3D 0.0108(10) 0.0074(9) 0.0042(11) 0.0004(8) 0.0016(8) 0.0032(7)
C4D 0.0068(9) 0.0062(9) 0.0065(11) 0.0006(7) 0.0007(8) 0.0029(7)
C5D 0.0102(11) 0.0107(11) 0.0135(14) -0.0024(8) 0.0058(9) -0.0016(9)
C9D 0.0069(10) 0.0122(11) 0.0153(14) -0.0008(8) 0.0031(9) 0.0034(9)
C8D 0.0097(11) 0.0138(12) 0.0205(15) -0.0036(9) -0.0028(10) 0.0036(10)
C6D 0.0204(13) 0.0136(12) 0.0132(15) 0.0000(10) 0.0038(11) -0.0034(10)
C7D 0.0192(13) 0.0098(11) 0.0152(14) -0.0029(10) -0.0044(11) 0.0009(9)

loop_
_atom_type_symbol
_atom_type_description
_atom_type_scat_dispersion_real
_atom_type_scat_dispersion_imag
_atom_type_scat_source
C C 0.0020 0.0012 'International Tables Vol C Tables 4.2.6.8 and 6.1.1.4'
H H 0.0000 0.0000 'International Tables Vol C Tables 4.2.6.8 and 6.1.1.4'
N N 0.0040 0.0024 'International Tables Vol C Tables 4.2.6.8 and 6.1.1.4'
O O 0.0080 0.0045 'International Tables Vol C Tables 4.2.6.8 and 6.1.1.4'

loop_
_geom_angle_atom_site_label_1
_geom_angle_atom_site_label_2
_geom_angle_atom_site_label_3
_geom_angle
O2A C1A O1A 126.3(2)
O2A C1A C2A 119.1(2)
O1A C1A C2A 114.6(2)
C2A N1A H11A 109.5
C2A N1A H12A 109.5
H11A N1A H12A 109.5
C2A N1A H13A 109.5
H11A N1A H13A 109.5
H12A N1A H13A 109.5
N1A C2A C3A 106.3(2)
N1A C2A C1A 108.17(18)
C3A C2A C1A 112.74(19)
N1A C2A H21A 109.8
C3A C2A H21A 109.8
C1A C2A H21A 109.8
C4A C3A C2A 115.7(2)
C4A C3A H31A 108.4
C2A C3A H31A 108.4
C4A C3A H32A 108.4
C2A C3A H32A 108.4
H31A C3A H32A 107.4
C9A C4A C5A 118.2(3)
C9A C4A C3A 120.5(2)
C5A C4A C3A 121.2(2)
C6A C5A C4A 120.8(3)
C6A C5A H51A 119.6
C4A C5A H51A 119.6
C7A C6A C5A 120.4(3)
C7A C6A H61A 119.8
C5A C6A H61A 119.8
C6A C7A C8A 119.2(3)
C6A C7A H71A 120.4
C8A C7A H71A 120.4
C9A C8A C7A 120.3(3)
C9A C8A H81A 119.8
C7A C8A H81A 119.8
C8A C9A C4A 121.0(3)
C8A C9A H91A 119.5
C4A C9A H91A 119.5
C2B N1B H11B 109.5
C2B N1B H12B 109.5
H11B N1B H12B 109.5
C2B N1B H13B 109.5
H11B N1B H13B 109.5
H12B N1B H13B 109.5
N1B C2B C1B 108.17(19)
N1B C2B C3B 107.22(19)
C1B C2B C3B 112.3(2)
N1B C2B H21B 109.7
C1B C2B H21B 109.7
C3B C2B H21B 109.7
C4B C3B C2B 114.2(2)
C4B C3B H31B 108.7
C2B C3B H31B 108.7
C4B C3B H32B 108.7
C2B C3B H32B 108.7
H31B C3B H32B 107.6
C9B C4B C5B 118.2(2)
C9B C4B C3B 121.8(2)
C5B C4B C3B 120.0(2)
O1B C1B O2B 126.1(2)
O1B C1B C2B 115.3(2)
O2B C1B C2B 118.6(2)
C4B C5B C6B 121.6(3)
C4B C5B H51B 119.2
C6B C5B H51B 119.2
C4B C9B C8B 120.7(3)
C4B C9B H91B 119.7
C8B C9B H91B 119.7
C6B C7B C8B 119.4(3)
C6B C7B H71B 120.3
C8B C7B H71B 120.3
C9B C8B C7B 120.4(3)
C9B C8B H81B 119.8
C7B C8B H81B 119.8
C7B C6B C5B 119.7(3)
C7B C6B H61B 120.2
C5B C6B H61B 120.2
C2C N1C H11C 109.5
C2C N1C H12C 109.5
H11C N1C H12C 109.5
C2C N1C H13C 109.5
H11C N1C H13C 109.5
H12C N1C H13C 109.5
N1C C2C C3C 106.5(2)
N1C C2C C1C 108.36(18)
C3C C2C C1C 113.04(19)
N1C C2C H21C 109.6
C3C C2C H21C 109.6
C1C C2C H21C 109.6
C5C C4C C9C 118.5(2)
C5C C4C C3C 119.6(2)
C9C C4C C3C 121.9(2)
C8C C9C C4C 120.0(3)
C8C C9C H91C 120.0
C4C C9C H91C 120.0
C4C C3C C2C 114.2(2)
C4C C3C H31C 108.7
C2C C3C H31C 108.7
C4C C3C H32C 108.7
C2C C3C H32C 108.7
H31C C3C H32C 107.6
C6C C5C C4C 121.4(3)
C6C C5C H51C 119.3
C4C C5C H51C 119.3
C5C C6C C7C 119.8(3)
C5C C6C H61C 120.1
C7C C6C H61C 120.1
C7C C8C C9C 121.1(3)
C7C C8C H81C 119.4
C9C C8C H81C 119.4
O2C C1C O1C 126.5(2)
O2C C1C C2C 118.5(2)
O1C C1C C2C 115.1(2)
C8C C7C C6C 119.2(3)
C8C C7C H71C 120.4
C6C C7C H71C 120.4
C4D C3D C2D 115.1(2)
C4D C3D H31D 108.5
C2D C3D H31D 108.5
C4D C3D H32D 108.5
C2D C3D H32D 108.5
H31D C3D H32D 107.5
N1D C2D C3D 106.61(19)
N1D C2D C1D 108.26(18)
C3D C2D C1D 112.3(2)
N1D C2D H21D 109.9
C3D C2D H21D 109.9
C1D C2D H21D 109.9
C2D N1D H11D 109.5
C2D N1D H12D 109.5
H11D N1D H12D 109.5
C2D N1D H13D 109.5
H11D N1D H13D 109.5
H12D N1D H13D 109.5
C5D C4D C9D 118.4(2)
C5D C4D C3D 120.6(2)
C9D C4D C3D 120.9(2)
C6D C5D C4D 121.4(3)
C6D C5D H51D 119.3
C4D C5D H51D 119.3
C8D C9D C4D 120.3(3)
C8D C9D H91D 119.8
C4D C9D H91D 119.8
C7D C8D C9D 120.5(3)
C7D C8D H81D 119.8
C9D C8D H81D 119.8
C5D C6D C7D 119.5(3)
C5D C6D H61D 120.2
C7D C6D H61D 120.2
O1D C1D O2D 126.3(2)
O1D C1D C2D 115.2(2)
O2D C1D C2D 118.5(2)
C8D C7D C6D 119.9(3)
C8D C7D H71D 120.1
C6D C7D H71D 120.1

loop_
_geom_bond_atom_site_label_1
_geom_bond_atom_site_label_2
_geom_bond_distance
O2A C1A 1.255(3)
O1A C1A 1.258(3)
C1A C2A 1.535(3)
N1A C2A 1.498(3)
N1A H11A 0.9100
N1A H12A 0.9100
N1A H13A 0.9100
C2A C3A 1.528(3)
C2A H21A 1.0000
C3A C4A 1.505(4)
C3A H31A 0.9900
C3A H32A 0.9900
C4A C9A 1.390(4)
C4A C5A 1.394(4)
C5A C6A 1.392(5)
C5A H51A 0.9500
C6A C7A 1.381(6)
C6A H61A 0.9500
C7A C8A 1.390(6)
C7A H71A 0.9500
C8A C9A 1.386(5)
C8A H81A 0.9500
C9A H91A 0.9500
O2B C1B 1.262(3)
O1B C1B 1.253(3)
N1B C2B 1.496(3)
N1B H11B 0.9100
N1B H12B 0.9100
N1B H13B 0.9100
C2B C1B 1.533(3)
C2B C3B 1.535(3)
C2B H21B 1.0000
C3B C4B 1.511(4)
C3B H31B 0.9900
C3B H32B 0.9900
C4B C9B 1.392(4)
C4B C5B 1.393(4)
C5B C6B 1.392(4)
C5B H51B 0.9500
C9B C8B 1.394(4)
C9B H91B 0.9500
C7B C6B 1.386(4)
C7B C8B 1.394(4)
C7B H71B 0.9500
C8B H81B 0.9500
C6B H61B 0.9500
O1C C1C 1.258(3)
O2C C1C 1.256(3)
N1C C2C 1.501(3)
N1C H11C 0.9100
N1C H12C 0.9100
N1C H13C 0.9100
C2C C3C 1.531(3)
C2C C1C 1.534(3)
C2C H21C 1.0000
C4C C5C 1.391(4)
C4C C9C 1.402(4)
C4C C3C 1.510(4)
C9C C8C 1.390(4)
C9C H91C 0.9500
C3C H31C 0.9900
C3C H32C 0.9900
C5C C6C 1.389(4)
C5C H51C 0.9500
C6C C7C 1.393(5)
C6C H61C 0.9500
C8C C7C 1.387(4)
C8C H81C 0.9500
C7C H71C 0.9500
O1D C1D 1.256(3)
O2D C1D 1.264(3)
C3D C4D 1.506(4)
C3D C2D 1.532(3)
C3D H31D 0.9900
C3D H32D 0.9900
C2D N1D 1.496(3)
C2D C1D 1.532(3)
C2D H21D 1.0000
N1D H11D 0.9100
N1D H12D 0.9100
N1D H13D 0.9100
C4D C5D 1.395(4)
C4D C9D 1.399(4)
C5D C6D 1.387(4)
C5D H51D 0.9500
C9D C8D 1.396(4)
C9D H91D 0.9500
C8D C7D 1.379(5)
C8D H81D 0.9500
C6D C7D 1.398(4)
C6D H61D 0.9500
C7D H71D 0.9500

loop_
_geom_hbond_atom_site_label_D
_geom_hbond_atom_site_label_H
_geom_hbond_atom_site_label_A
_geom_hbond_site_symmetry_A
_geom_hbond_distance_DH
_geom_hbond_distance_HA
_geom_hbond_distance_DA
_geom_hbond_angle_DHA
N1A H11A O2B . 0.91 1.99 2.840(3) 155
N1A H12A O1C 1_556 0.91 1.79 2.695(3) 174
N1A H13A O2C 1_456 0.91 2.06 2.950(3) 166
N1B H11B O1D . 0.91 1.80 2.707(3) 177
N1B H12B O2D 1_455 0.91 1.99 2.883(3) 168
N1B H13B O2A . 0.91 2.00 2.854(3) 156
N1C H11C O2D . 0.91 1.98 2.839(3) 158
N1C H12C O1A 1_655 0.91 1.79 2.694(3) 176
N1C H13C O2A . 0.91 1.99 2.884(3) 168
N1D H11D O1B 1_654 0.91 1.80 2.694(3) 167
N1D H12D O2B 1_554 0.91 2.07 2.963(3) 168
N1D H13D O2C . 0.91 1.98 2.829(3) 156
